data_2236212
loop_
_publ_author_name
'Geiger, David K.'
'Geiger, H. Cristina'
'Deck, Jared M.'

_publ_section_title
;
 2-(Furan-2-yl)-1,3-bis(furan-2-ylmethyl)-1<i>H</i>-benzimidazol-3-ium
 chloride monohydrate
;
_journal_coeditor_code GG2097
_journal_issue 10
_journal_name_full 'Acta Crystallographica Section E'
_journal_page_first o3006
_journal_page_last o3007
_journal_paper_doi 10.1107/S1600536812040135
_journal_volume 68
_journal_year 2012
_chemical_formula_iupac 'C21 H17 N2 O3 +, Cl -, H2 O'
_chemical_formula_moiety 'C21 H17 N2 O3 +, Cl -, H2 O'
_chemical_formula_sum 'C21 H19 Cl N2 O4'
_chemical_formula_weight 398.83
_chemical_name_systematic
;
2-(Furan-2-yl)-1,3-bis(furan-2-ylmethyl)-1<i>H</i>-benzimidazol-3-ium chloride
monohydrate
;
_space_group_crystal_system triclinic
_space_group_IT_number 2
_space_group_name_Hall '-P 1'
_space_group_name_H-M_alt 'P -1'
_symmetry_space_group_name_Hall '-P 1'
_symmetry_space_group_name_H-M 'P -1'
_atom_sites_solution_hydrogens geom
_atom_sites_solution_primary direct
_atom_sites_solution_secondary difmap
_cell_angle_alpha 97.980(5)
_cell_angle_beta 110.359(4)
_cell_angle_gamma 93.547(4)
_cell_formula_units_Z 2
_cell_length_a 9.4723(12)
_cell_length_b 9.9129(14)
_cell_length_c 11.2779(16)
_cell_measurement_reflns_used 3551
_cell_measurement_temperature 200.(2)
_cell_measurement_theta_max 24.8351
_cell_measurement_theta_min 2.4290
_cell_volume 976.3(2)
_computing_cell_refinement 'SAINT (Bruker, 2009)'
_computing_data_collection 'APEX2 (Bruker, 2010)'
_computing_data_reduction 'SAINT (Bruker, 2009)'
_computing_molecular_graphics 'XSHELL (Bruker, 2004) and Mercury (Macrae <i>et al.</i>, 2008)'
_computing_publication_material 'publCIF (Westrip, 2010)'
_computing_structure_refinement 'SHELXL97 (Sheldrick, 2008)'
_computing_structure_solution 'SHELXS97 (Sheldrick, 2008)'
_diffrn_ambient_temperature 200.(2)
_diffrn_detector_area_resol_mean 8.3330
_diffrn_measured_fraction_theta_full 0.975
_diffrn_measured_fraction_theta_max 0.975
_diffrn_measurement_device_type 'Bruker SMART X2S benchtop'
_diffrn_measurement_method '\w scans'
_diffrn_radiation_monochromator 'doubly curved silicon crystal'
_diffrn_radiation_type 'Mo Ka'
_diffrn_radiation_wavelength 0.71073
_diffrn_reflns_av_R_equivalents 0.0356
_diffrn_reflns_av_sigmaI/netI 0.0391
_diffrn_reflns_limit_h_max 11
_diffrn_reflns_limit_h_min -11
_diffrn_reflns_limit_k_max 11
_diffrn_reflns_limit_k_min -11
_diffrn_reflns_limit_l_max 13
_diffrn_reflns_limit_l_min -13
_diffrn_reflns_number 9477
_diffrn_reflns_theta_full 25.18
_diffrn_reflns_theta_max 25.18
_diffrn_reflns_theta_min 1.95
_exptl_absorpt_coefficient_mu 0.225
_exptl_absorpt_correction_T_max 0.98
_exptl_absorpt_correction_T_min 0.91
_exptl_absorpt_correction_type multi-scan
_exptl_absorpt_process_details '(SADABS; Bruker, 2009)'
_exptl_crystal_colour 'clear colourless'
_exptl_crystal_density_diffrn 1.357
_exptl_crystal_density_method 'not measured'
_exptl_crystal_description needle
_exptl_crystal_F_000 416
_exptl_crystal_size_max 0.30
_exptl_crystal_size_mid 0.07
_exptl_crystal_size_min 0.07
_refine_diff_density_max 0.615
_refine_diff_density_min -0.206
_refine_ls_extinction_method none
_refine_ls_goodness_of_fit_ref 1.045
_refine_ls_hydrogen_treatment mixed
_refine_ls_matrix_type full
_refine_ls_number_parameters 272
_refine_ls_number_reflns 3419
_refine_ls_number_restraints 10
_refine_ls_restrained_S_all 1.044
_refine_ls_R_factor_all 0.0581
_refine_ls_R_factor_gt 0.0451
_refine_ls_shift/su_max 0.000
_refine_ls_shift/su_mean 0.000
_refine_ls_structure_factor_coef Fsqd
_refine_ls_weighting_details 'w=1/[\s^2^(Fo^2^)+(0.0633P)^2^+0.4042P] where P=(Fo^2^+2Fc^2^)/3'
_refine_ls_weighting_scheme calc
_refine_ls_wR_factor_gt 0.1208
_refine_ls_wR_factor_ref 0.1286
_reflns_number_gt 2732
_reflns_number_total 3419
_reflns_threshold_expression I>2\s(I)
_cod_data_source_file gg2097.cif
_cod_data_source_block I
_cod_database_code 2236212
_cod_database_fobs_code 2236212

loop_
_space_group_symop_operation_xyz
'x, y, z'
'-x, -y, -z'

loop_
_atom_site_type_symbol
_atom_site_label
_atom_site_fract_x
_atom_site_fract_y
_atom_site_fract_z
_atom_site_U_iso_or_equiv
_atom_site_adp_type
_atom_site_calc_flag
_atom_site_refinement_flags
_atom_site_occupancy
_atom_site_disorder_assembly
_atom_site_disorder_group
Cl Cl1 0.44526(6) 0.74517(6) 0.50520(6) 0.0460(2) Uani d . 1.0 . .
O OW 0.6147(4) 0.9554(2) 0.3947(2) 0.0967(9) Uani d D 1.0 . .
H HO1 0.597(5) 1.033(2) 0.423(4) 0.145 Uiso d D 1.0 . .
H HO2 0.575(5) 0.902(3) 0.429(4) 0.145 Uiso d D 1.0 . .
C C1 0.1566(2) 0.5684(2) 0.68521(18) 0.0318(5) Uani d . 1.0 . .
C C2 0.0112(2) 0.5062(2) 0.66052(18) 0.0311(5) Uani d . 1.0 . .
C C3 -0.0290(3) 0.3649(2) 0.62089(19) 0.0365(5) Uani d . 1.0 . .
H H3 -0.1283 0.3225 0.6042 0.044 Uiso calc R 1.0 . .
C C4 0.0851(3) 0.2905(2) 0.6075(2) 0.0435(6) Uani d . 1.0 . .
H H4 0.0638 0.1938 0.5817 0.052 Uiso calc R 1.0 . .
C C5 0.2319(3) 0.3538(3) 0.6310(2) 0.0449(6) Uani d . 1.0 . .
H H5 0.3062 0.2986 0.6197 0.054 Uiso calc R 1.0 . .
C C6 0.2706(3) 0.4929(2) 0.6698(2) 0.0398(5) Uani d . 1.0 . .
H H6 0.3695 0.5354 0.6853 0.048 Uiso calc R 1.0 . .
N N1 -0.07374(18) 0.61074(18) 0.68249(15) 0.0303(4) Uani d . 1.0 . .
C C7 0.0161(2) 0.7312(2) 0.72021(18) 0.0312(5) Uani d . 1.0 A .
N N2 0.15618(19) 0.70877(18) 0.72206(15) 0.0316(4) Uani d . 1.0 . .
C C8 -0.0297(2) 0.8639(2) 0.7526(2) 0.0371(5) Uani d D 1.0 . .
C C9 0.0340(8) 0.9713(6) 0.8502(5) 0.0481(14) Uani d PD 0.844(19) A 1
H H9 0.1283 0.9784 0.9192 0.058 Uiso calc PR 0.844(19) A 1
C C10 -0.0713(7) 1.0725(7) 0.8273(7) 0.0587(14) Uani d PD 0.844(19) A 1
H H10 -0.0589 1.16 0.8787 0.07 Uiso calc PR 0.844(19) A 1
C C11 -0.1853(5) 1.0220(6) 0.7243(8) 0.0689(16) Uani d PD 0.844(19) A 1
H H11 -0.2715 1.0677 0.6884 0.083 Uiso calc PR 0.844(19) A 1
O O1 -0.1656(4) 0.8939(6) 0.6734(6) 0.0664(14) Uani d PD 0.844(19) A 1
C C9' 0.059(5) 0.970(3) 0.843(3) 0.0481(14) Uani d PD 0.156(19) A 2
H H9' 0.1661 0.9845 0.887 0.058 Uiso calc PR 0.156(19) A 2
C C10' -0.057(4) 1.053(5) 0.850(4) 0.0587(14) Uani d PD 0.156(19) A 2
H H10' -0.0414 1.1381 0.9055 0.07 Uiso calc PR 0.156(19) A 2
C C11' -0.187(3) 0.992(3) 0.770(3) 0.0689(16) Uani d PD 0.156(19) A 2
H H11' -0.2783 1.0324 0.7541 0.083 Uiso calc PR 0.156(19) A 2
O O1' -0.1809(18) 0.862(2) 0.708(3) 0.0664(14) Uani d PD 0.156(19) A 2
C C12 -0.2298(2) 0.5859(2) 0.6823(2) 0.0389(5) Uani d . 1.0 . .
H H12A -0.29 0.5136 0.6089 0.047 Uiso calc R 1.0 . .
H H12B -0.2793 0.6709 0.6721 0.047 Uiso calc R 1.0 . .
C C13 -0.2264(2) 0.5425(2) 0.8045(2) 0.0378(5) Uani d . 1.0 . .
C C14 -0.2923(3) 0.4323(3) 0.8311(2) 0.0524(7) Uani d . 1.0 . .
H H14 -0.3555 0.3564 0.7712 0.063 Uiso calc R 1.0 . .
C C15 -0.2481(4) 0.4523(3) 0.9676(3) 0.0634(8) Uani d . 1.0 . .
H H15 -0.278 0.393 1.0161 0.076 Uiso calc R 1.0 . .
C C16 -0.1564(3) 0.5706(3) 1.0140(2) 0.0570(7) Uani d . 1.0 . .
H H16 -0.1082 0.6076 1.1027 0.068 Uiso calc R 1.0 . .
O O2 -0.14159(19) 0.63101(18) 0.91660(15) 0.0492(4) Uani d . 1.0 . .
C C17 0.2888(2) 0.8126(2) 0.7527(2) 0.0387(5) Uani d . 1.0 . .
H H17A 0.2543 0.9046 0.7483 0.046 Uiso calc R 1.0 . .
H H17B 0.337 0.7931 0.6881 0.046 Uiso calc R 1.0 . .
C C18 0.4023(3) 0.8125(2) 0.8827(2) 0.0424(6) Uani d . 1.0 . .
C C19 0.5399(3) 0.7716(3) 0.9248(3) 0.0663(8) Uani d . 1.0 . .
H H19 0.5931 0.7321 0.8738 0.08 Uiso calc R 1.0 . .
C C20 0.5922(4) 0.7991(4) 1.0628(3) 0.0774(10) Uani d . 1.0 . .
H H20 0.6864 0.7807 1.1206 0.093 Uiso calc R 1.0 . .
C C21 0.4837(4) 0.8549(3) 1.0937(3) 0.0652(8) Uani d . 1.0 . .
H H21 0.4882 0.884 1.1789 0.078 Uiso calc R 1.0 . .
O O3 0.3639(2) 0.86463(18) 0.98518(16) 0.0523(5) Uani d . 1.0 . .

loop_
_atom_site_aniso_label
_atom_site_aniso_U_11
_atom_site_aniso_U_22
_atom_site_aniso_U_33
_atom_site_aniso_U_12
_atom_site_aniso_U_13
_atom_site_aniso_U_23
Cl1 0.0399(4) 0.0385(3) 0.0571(4) 0.0009(2) 0.0175(3) 0.0011(3)
OW 0.197(3) 0.0528(13) 0.0828(16) 0.0360(17) 0.0950(18) 0.0222(12)
C1 0.0345(12) 0.0383(12) 0.0231(10) 0.0040(9) 0.0104(9) 0.0074(8)
C2 0.0344(12) 0.0379(12) 0.0215(9) 0.0063(9) 0.0091(8) 0.0084(8)
C3 0.0400(13) 0.0381(12) 0.0290(11) 0.0011(10) 0.0095(9) 0.0075(9)
C4 0.0601(16) 0.0352(12) 0.0345(12) 0.0095(11) 0.0155(11) 0.0055(10)
C5 0.0477(15) 0.0508(15) 0.0397(13) 0.0198(12) 0.0173(11) 0.0086(11)
C6 0.0360(12) 0.0494(14) 0.0363(12) 0.0098(11) 0.0145(10) 0.0086(10)
N1 0.0274(9) 0.0353(10) 0.0271(9) 0.0025(8) 0.0082(7) 0.0067(7)
C7 0.0326(11) 0.0373(12) 0.0233(10) 0.0021(9) 0.0091(8) 0.0075(8)
N2 0.0295(10) 0.0366(10) 0.0290(9) 0.0019(8) 0.0110(7) 0.0067(7)
C8 0.0356(12) 0.0401(13) 0.0367(12) 0.0067(10) 0.0136(10) 0.0080(10)
C9 0.041(3) 0.0451(15) 0.0502(16) -0.0033(18) 0.0118(16) -0.0023(12)
C10 0.075(3) 0.033(3) 0.071(3) 0.0086(18) 0.032(2) 0.002(2)
C11 0.072(2) 0.055(2) 0.078(4) 0.037(2) 0.020(2) 0.012(2)
O1 0.0532(14) 0.059(2) 0.067(2) 0.0210(14) -0.0006(13) -0.0014(16)
C9' 0.041(3) 0.0451(15) 0.0502(16) -0.0033(18) 0.0118(16) -0.0023(12)
C10' 0.075(3) 0.033(3) 0.071(3) 0.0086(18) 0.032(2) 0.002(2)
C11' 0.072(2) 0.055(2) 0.078(4) 0.037(2) 0.020(2) 0.012(2)
O1' 0.0532(14) 0.059(2) 0.067(2) 0.0210(14) -0.0006(13) -0.0014(16)
C12 0.0333(12) 0.0452(13) 0.0379(12) 0.0045(10) 0.0119(10) 0.0084(10)
C13 0.0338(12) 0.0430(13) 0.0342(12) 0.0038(10) 0.0101(9) 0.0043(10)
C14 0.0618(17) 0.0512(16) 0.0424(14) -0.0091(13) 0.0191(12) 0.0079(12)
C15 0.083(2) 0.0618(18) 0.0477(15) -0.0101(16) 0.0261(15) 0.0175(14)
C16 0.0727(19) 0.0634(18) 0.0328(13) 0.0045(15) 0.0153(12) 0.0126(12)
O2 0.0529(11) 0.0516(10) 0.0393(9) -0.0029(8) 0.0134(8) 0.0083(8)
C17 0.0362(13) 0.0388(13) 0.0432(12) -0.0026(10) 0.0176(10) 0.0089(10)
C18 0.0373(13) 0.0388(13) 0.0461(13) -0.0051(10) 0.0116(11) 0.0044(10)
C19 0.0443(16) 0.072(2) 0.071(2) 0.0068(14) 0.0087(14) 0.0062(16)
C20 0.0531(19) 0.074(2) 0.075(2) -0.0040(17) -0.0146(16) 0.0171(17)
C21 0.070(2) 0.0564(18) 0.0466(16) -0.0170(16) -0.0038(14) 0.0111(13)
O3 0.0532(11) 0.0541(11) 0.0432(10) -0.0020(9) 0.0109(8) 0.0085(8)

loop_
_atom_type_symbol
_atom_type_description
_atom_type_scat_dispersion_real
_atom_type_scat_dispersion_imag
_atom_type_scat_source
C C 0.0033 0.0016 'International Tables Vol C Tables 4.2.6.8 and 6.1.1.4'
H H 0.0000 0.0000 'International Tables Vol C Tables 4.2.6.8 and 6.1.1.4'
N N 0.0061 0.0033 'International Tables Vol C Tables 4.2.6.8 and 6.1.1.4'
O O 0.0106 0.0060 'International Tables Vol C Tables 4.2.6.8 and 6.1.1.4'
Cl Cl 0.1484 0.1585 'International Tables Vol C Tables 4.2.6.8 and 6.1.1.4'

loop_
_geom_angle_atom_site_label_1
_geom_angle_atom_site_label_2
_geom_angle_atom_site_label_3
_geom_angle
HO1 OW HO2 103.(2)
C2 C1 N2 106.81(18)
C2 C1 C6 121.7(2)
N2 C1 C6 131.4(2)
C1 C2 C3 122.2(2)
C1 C2 N1 106.73(18)
C3 C2 N1 131.0(2)
C4 C3 C2 115.7(2)
C4 C3 H3 122.1
C2 C3 H3 122.1
C3 C4 C5 122.0(2)
C3 C4 H4 119.0
C5 C4 H4 119.0
C6 C5 C4 122.0(2)
C6 C5 H5 119.0
C4 C5 H5 119.0
C5 C6 C1 116.3(2)
C5 C6 H6 121.8
C1 C6 H6 121.8
C7 N1 C2 108.79(17)
C7 N1 C12 126.83(18)
C2 N1 C12 123.78(18)
N1 C7 N2 109.02(18)
N1 C7 C8 125.66(19)
N2 C7 C8 125.32(19)
C7 N2 C1 108.65(17)
C7 N2 C17 127.40(18)
C1 N2 C17 123.92(18)
O1' C8 C9 109.7(10)
O1' C8 C9' 120.(2)
C9 C8 O1 109.0(4)
C9' C8 O1 116.(2)
O1' C8 C7 112.0(9)
C9 C8 C7 133.6(4)
C9' C8 C7 126.(2)
O1 C8 C7 117.5(2)
C8 C9 C10 105.8(5)
C8 C9 H9 127.1
C10 C9 H9 127.1
C11 C10 C9 107.3(6)
C11 C10 H10 126.3
C9 C10 H10 126.3
C10 C11 O1 111.1(5)
C10 C11 H11 124.5
O1 C11 H11 124.4
C8 O1 C11 106.8(3)
C8 C9' C10' 98.(3)
C8 C9' H9' 130.8
C10' C9' H9' 130.8
C11' C10' C9' 109.(4)
C11' C10' H10' 125.5
C9' C10' H10' 125.5
C10' C11' O1' 114.(3)
C10' C11' H11' 122.8
O1' C11' H11' 122.8
C8 O1' C11' 97.6(17)
N1 C12 C13 110.44(17)
N1 C12 H12A 109.6
C13 C12 H12A 109.6
N1 C12 H12B 109.6
C13 C12 H12B 109.6
H12A C12 H12B 108.1
C14 C13 O2 110.3(2)
C14 C13 C12 133.2(2)
O2 C13 C12 116.5(2)
C13 C14 C15 106.2(2)
C13 C14 H14 126.9
C15 C14 H14 126.9
C16 C15 C14 106.9(2)
C16 C15 H15 126.6
C14 C15 H15 126.6
C15 C16 O2 110.8(2)
C15 C16 H16 124.6
O2 C16 H16 124.6
C16 O2 C13 105.8(2)
N2 C17 C18 111.56(18)
N2 C17 H17A 109.3
C18 C17 H17A 109.3
N2 C17 H17B 109.3
C18 C17 H17B 109.3
H17A C17 H17B 108.0
C19 C18 O3 109.8(2)
C19 C18 C17 133.6(3)
O3 C18 C17 116.7(2)
C18 C19 C20 106.6(3)
C18 C19 H19 126.7
C20 C19 H19 126.7
C21 C20 C19 106.7(3)
C21 C20 H20 126.6
C19 C20 H20 126.6
C20 C21 O3 110.3(3)
C20 C21 H21 124.9
O3 C21 H21 124.9
C21 O3 C18 106.7(2)

loop_
_geom_bond_atom_site_label_1
_geom_bond_atom_site_label_2
_geom_bond_distance
OW HO1 0.844(10)
OW HO2 0.847(10)
C1 C2 1.391(3)
C1 N2 1.397(3)
C1 C6 1.397(3)
C2 C3 1.395(3)
C2 N1 1.398(3)
C3 C4 1.384(3)
C3 H3 0.95
C4 C5 1.410(4)
C4 H4 0.95
C5 C6 1.373(3)
C5 H5 0.95
C6 H6 0.95
N1 C7 1.347(3)
N1 C12 1.483(3)
C7 N2 1.352(3)
C7 C8 1.449(3)
N2 C17 1.482(3)
C8 O1' 1.341(15)
C8 C9 1.357(4)
C8 C9' 1.358(18)
C8 O1 1.366(4)
C9 C10 1.444(5)
C9 H9 0.95
C10 C11 1.290(5)
C10 H10 0.95
C11 O1 1.371(4)
C11 H11 0.95
C9' C10' 1.432(18)
C9' H9' 0.95
C10' C11' 1.297(19)
C10' H10' 0.95
C11' O1' 1.388(17)
C11' H11' 0.95
C12 C13 1.489(3)
C12 H12A 0.99
C12 H12B 0.99
C13 C14 1.345(3)
C13 O2 1.383(3)
C14 C15 1.429(4)
C14 H14 0.95
C15 C16 1.338(4)
C15 H15 0.95
C16 O2 1.365(3)
C16 H16 0.95
C17 C18 1.486(3)
C17 H17A 0.99
C17 H17B 0.99
C18 C19 1.333(4)
C18 O3 1.373(3)
C19 C20 1.439(5)
C19 H19 0.95
C20 C21 1.322(5)
C20 H20 0.95
C21 O3 1.369(3)
C21 H21 0.95

loop_
_geom_hbond_atom_site_label_D
_geom_hbond_atom_site_label_H
_geom_hbond_atom_site_label_A
_geom_hbond_site_symmetry_A
_geom_hbond_distance_DH
_geom_hbond_distance_HA
_geom_hbond_distance_DA
_geom_hbond_angle_DHA
_geom_hbond_publ_flag
OW HO2 Cl1 . 0.847(10) 2.346(11) 3.189(2) 174(5) yes
OW HO1 Cl1 2_676 0.844(10) 2.340(10) 3.183(2) 176(4) yes
C9 H9 O3 . 0.95 2.49 3.278(7) 141 yes
C12 H12A Cl1 2_566 0.99 2.77 3.694(2) 155 yes
C12 H12B O1 . 0.99 2.39 3.098(6) 127 yes
C17 H17B Cl1 . 0.99 2.61 3.594(2) 176 yes
C21 H21 OW 1_556 0.95 2.29 3.168(4) 153 yes
C15 H15 O3 2_567 0.95 2.62 3.436(3) 143 yes
C15 H15 C18 2_567 0.95 2.85 3.788(4) 170 yes
C15 H15 C21 2_567 0.95 2.87 3.498(4) 124 yes

loop_
_geom_torsion_atom_site_label_1
_geom_torsion_atom_site_label_2
_geom_torsion_atom_site_label_3
_geom_torsion_atom_site_label_4
_geom_torsion
N2 C1 C2 C3 179.89(18)
C6 C1 C2 C3 1.0(3)
N2 C1 C2 N1 0.3(2)
C6 C1 C2 N1 -178.61(18)
C1 C2 C3 C4 -0.1(3)
N1 C2 C3 C4 179.42(19)
C2 C3 C4 C5 -0.7(3)
C3 C4 C5 C6 0.7(3)
C4 C5 C6 C1 0.2(3)
C2 C1 C6 C5 -1.0(3)
N2 C1 C6 C5 -179.6(2)
C1 C2 N1 C7 -0.6(2)
C3 C2 N1 C7 179.8(2)
C1 C2 N1 C12 -172.23(17)
C3 C2 N1 C12 8.2(3)
C2 N1 C7 N2 0.7(2)
C12 N1 C7 N2 172.00(17)
C2 N1 C7 C8 -179.78(18)
C12 N1 C7 C8 -8.5(3)
N1 C7 N2 C1 -0.5(2)
C8 C7 N2 C1 179.96(18)
N1 C7 N2 C17 177.42(17)
C8 C7 N2 C17 -2.1(3)
C2 C1 N2 C7 0.1(2)
C6 C1 N2 C7 178.9(2)
C2 C1 N2 C17 -177.90(17)
C6 C1 N2 C17 0.9(3)
N1 C7 C8 O1' -17.5(16)
N2 C7 C8 O1' 161.9(15)
N1 C7 C8 C9 134.8(4)
N2 C7 C8 C9 -45.8(5)
N1 C7 C8 C9' 147.(2)
N2 C7 C8 C9' -34.(2)
N1 C7 C8 O1 -44.2(5)
N2 C7 C8 O1 135.2(5)
O1' C8 C9 C10 -26.4(14)
C9' C8 C9 C10 127.(10)
O1 C8 C9 C10 -0.1(4)
C7 C8 C9 C10 -179.1(4)
C8 C9 C10 C11 0.5(5)
C9 C10 C11 O1 -0.7(6)
O1' C8 O1 C11 96.(2)
C9 C8 O1 C11 -0.3(4)
C9' C8 O1 C11 -11.(2)
C7 C8 O1 C11 178.9(3)
C10 C11 O1 C8 0.6(5)
O1' C8 C9' C10' -4.(2)
C9 C8 C9' C10' -33.(9)
O1 C8 C9' C10' 24.(2)
C7 C8 C9' C10' -166.6(15)
C8 C9' C10' C11' -1.(2)
C9' C10' C11' O1' 5.(3)
C9 C8 O1' C11' 12.4(16)
C9' C8 O1' C11' 6.(2)
O1 C8 O1' C11' -80.(2)
C7 C8 O1' C11' 171.4(13)
C10' C11' O1' C8 -7.(3)
C7 N1 C12 C13 -92.9(2)
C2 N1 C12 C13 77.2(2)
N1 C12 C13 C14 -124.4(3)
N1 C12 C13 O2 57.0(3)
O2 C13 C14 C15 0.5(3)
C12 C13 C14 C15 -178.2(3)
C13 C14 C15 C16 -1.4(3)
C14 C15 C16 O2 1.8(4)
C15 C16 O2 C13 -1.5(3)
C14 C13 O2 C16 0.6(3)
C12 C13 O2 C16 179.5(2)
C7 N2 C17 C18 105.0(2)
C1 N2 C17 C18 -77.4(2)
N2 C17 C18 C19 108.4(3)
N2 C17 C18 O3 -71.7(3)
O3 C18 C19 C20 0.2(3)
C17 C18 C19 C20 -180.0(3)
C18 C19 C20 C21 -0.4(4)
C19 C20 C21 O3 0.4(4)
C20 C21 O3 C18 -0.3(3)
C19 C18 O3 C21 0.1(3)
C17 C18 O3 C21 -179.8(2)
